data_4064828
loop_
_publ_author_name
'Milosevic, Sandra'
'Banide, Emilie V.'
'M\"uller-Bunz, Helge'
'Gilheany, Declan G.'
'McGlinchey, Michael J.'

_publ_section_title
;
 \k1- and \k2-Complexes of Fluorenylidene--Allenyl Phosphines and
 Phosphine Oxides with Palladium Chloride and Iron Carbonyl: Displacement
 of Trimethylsilyl by Diphenylphosphino via a Stabilized Carbanion
;
_journal_issue 14
_journal_name_full Organometallics
_journal_page_first 3804
_journal_paper_doi 10.1021/om200357v
_journal_volume 30
_journal_year 2011
_chemical_formula_moiety 'C39 H28 O P2'
_chemical_formula_sum 'C39 H28 O P2'
_chemical_formula_weight 574.55
_chemical_name_systematic
; 
 ? 
;
_space_group_IT_number 15
_symmetry_cell_setting monoclinic
_symmetry_space_group_name_Hall '-C 2yc'
_symmetry_space_group_name_H-M 'C 1 2/c 1'
_atom_sites_solution_hydrogens geom
_atom_sites_solution_primary direct
_atom_sites_solution_secondary difmap
_audit_creation_method SHELXL-97
_cell_angle_alpha 90.00
_cell_angle_beta 111.483(2)
_cell_angle_gamma 90.00
_cell_formula_units_Z 4
_cell_length_a 18.3202(16)
_cell_length_b 10.6458(9)
_cell_length_c 16.8451(14)
_cell_measurement_reflns_used 5804
_cell_measurement_temperature 293(2)
_cell_measurement_theta_max 26.22
_cell_measurement_theta_min 2.26
_cell_volume 3057.1(5)
_computing_cell_refinement 'Bruker SAINT'
_computing_data_collection 'Bruker SMART'
_computing_data_reduction 'Bruker SAINT'
_computing_molecular_graphics 'Bruker SHELXTL'
_computing_publication_material 'Bruker SHELXTL'
_computing_structure_refinement 'SHELXL-97 (Sheldrick, 2008)'
_computing_structure_solution 'SHELXS-97 (Sheldrick, 2008)'
_diffrn_ambient_temperature 293(2)
_diffrn_detector_area_resol_mean 8.366
_diffrn_measured_fraction_theta_full 0.996
_diffrn_measured_fraction_theta_max 0.996
_diffrn_measurement_device_type 'CCD area detector'
_diffrn_measurement_method '\f and \w scans'
_diffrn_radiation_monochromator graphite
_diffrn_radiation_source 'sealed tube'
_diffrn_radiation_type MoK\a
_diffrn_radiation_wavelength 0.71073
_diffrn_reflns_av_R_equivalents 0.0423
_diffrn_reflns_av_sigmaI/netI 0.0226
_diffrn_reflns_limit_h_max 22
_diffrn_reflns_limit_h_min -22
_diffrn_reflns_limit_k_max 13
_diffrn_reflns_limit_k_min -13
_diffrn_reflns_limit_l_max 21
_diffrn_reflns_limit_l_min -21
_diffrn_reflns_number 26395
_diffrn_reflns_theta_full 26.42
_diffrn_reflns_theta_max 26.42
_diffrn_reflns_theta_min 2.37
_exptl_absorpt_coefficient_mu 0.173
_exptl_absorpt_correction_T_max 0.9663
_exptl_absorpt_correction_T_min 0.7869
_exptl_absorpt_correction_type multi-scan
_exptl_absorpt_process_details
; 
 SADABS v.2.10 (Bruker,2003) was used for absorption correction. 
 R(int) for selected reflections was 0.054 before and 0.042 after 
 correction. The Ratio of minimum to maximum transmission is 0.814382. 
 The \l/2 correction factor is 0.0015 
;
_exptl_crystal_colour colourless
_exptl_crystal_density_diffrn 1.248
_exptl_crystal_density_method 'not measured'
_exptl_crystal_description block
_exptl_crystal_F_000 1200
_exptl_crystal_size_max 0.30
_exptl_crystal_size_mid 0.30
_exptl_crystal_size_min 0.20
_refine_diff_density_max 0.229
_refine_diff_density_min -0.214
_refine_diff_density_rms 0.042
_refine_ls_extinction_method none
_refine_ls_goodness_of_fit_ref 1.130
_refine_ls_hydrogen_treatment constr
_refine_ls_matrix_type full
_refine_ls_number_parameters 251
_refine_ls_number_reflns 3117
_refine_ls_number_restraints 46
_refine_ls_restrained_S_all 1.125
_refine_ls_R_factor_all 0.0481
_refine_ls_R_factor_gt 0.0453
_refine_ls_shift/su_max 0.000
_refine_ls_shift/su_mean 0.000
_refine_ls_structure_factor_coef Fsqd
_refine_ls_weighting_details 'calc w=1/[\s^2^(Fo^2^)+(0.0492P)^2^+2.0660P] where P=(Fo^2^+2Fc^2^)/3'
_refine_ls_weighting_scheme calc
_refine_ls_wR_factor_gt 0.1195
_refine_ls_wR_factor_ref 0.1212
_reflns_number_gt 2895
_reflns_number_total 3117
_reflns_threshold_expression I>2\s(I)
_cod_data_source_file om200357v_si_001.cif
_cod_data_source_block mjm330(26)
_cod_original_sg_symbol_H-M 'C 2/c'
_cod_database_code 4064828

loop_
_symmetry_equiv_pos_as_xyz
'x, y, z'
'-x, y, -z+1/2'
'x+1/2, y+1/2, z'
'-x+1/2, y+1/2, -z+1/2'
'-x, -y, -z'
'x, -y, z-1/2'
'-x+1/2, -y+1/2, -z'
'x+1/2, -y+1/2, z-1/2'

loop_
_atom_site_label
_atom_site_type_symbol
_atom_site_fract_x
_atom_site_fract_y
_atom_site_fract_z
_atom_site_U_iso_or_equiv
_atom_site_adp_type
_atom_site_occupancy
_atom_site_symmetry_multiplicity
_atom_site_calc_flag
_atom_site_refinement_flags
_atom_site_disorder_assembly
_atom_site_disorder_group
C1 C -0.11426(12) 0.58746(19) 0.10869(13) 0.0598(5) Uani 1 1 d . . .
H1 H -0.1286 0.5047 0.0928 0.072 Uiso 1 1 calc R . .
C2 C -0.15236(13) 0.6862(2) 0.05616(14) 0.0692(6) Uani 1 1 d . . .
H2 H -0.1924 0.6695 0.0043 0.083 Uiso 1 1 calc R . .
C3 C -0.13157(14) 0.8087(2) 0.07989(15) 0.0694(6) Uani 1 1 d . . .
H3 H -0.1579 0.8733 0.0436 0.083 Uiso 1 1 calc R . .
C4 C -0.07255(12) 0.83767(18) 0.15641(14) 0.0597(5) Uani 1 1 d . . .
H4 H -0.0595 0.9208 0.1722 0.072 Uiso 1 1 calc R . .
C5 C -0.03308(10) 0.73988(16) 0.20916(11) 0.0460(4) Uani 1 1 d . . .
C6 C -0.05447(10) 0.61492(16) 0.18519(11) 0.0458(4) Uani 1 1 d . . .
C7 C 0.0000 0.5320(2) 0.2500 0.0457(5) Uani 1 2 d S . .
C8 C 0.0000 0.4085(2) 0.2500 0.0453(5) Uani 1 2 d S . .
C9 C 0.0000 0.2870(2) 0.2500 0.0422(5) Uani 1 2 d S . .
P P 0.04264(3) 0.19817(4) 0.18384(3) 0.04673(16) Uani 1 1 d DU . .
O O 0.07842(17) 0.0850(2) 0.22044(16) 0.0581(6) Uani 0.50 1 d PU A .
C10 C -0.03978(11) 0.18024(15) 0.08312(11) 0.0474(4) Uani 1 1 d . A .
C11 C -0.11610(12) 0.1705(2) 0.07831(13) 0.0635(5) Uani 1 1 d . . .
H11 H -0.1277 0.1845 0.1269 0.076 Uiso 1 1 calc R A .
C12 C -0.17595(13) 0.1403(2) 0.00228(14) 0.0735(6) Uani 1 1 d . A .
H12 H -0.2272 0.1333 0.0003 0.088 Uiso 1 1 calc R . .
C13 C -0.15992(15) 0.1205(2) -0.06979(14) 0.0747(6) Uani 1 1 d . . .
H13 H -0.2001 0.1003 -0.1209 0.090 Uiso 1 1 calc R A .
C14 C -0.08484(17) 0.1306(3) -0.06634(15) 0.0860(8) Uani 1 1 d . A .
H14 H -0.0739 0.1173 -0.1154 0.103 Uiso 1 1 calc R . .
C15 C -0.02443(14) 0.1606(2) 0.00956(14) 0.0709(6) Uani 1 1 d . . .
H15 H 0.0266 0.1674 0.0110 0.085 Uiso 1 1 calc R A .
C16A C 0.1125(6) 0.3009(12) 0.1627(13) 0.050(2) Uani 0.55(3) 1 d PDU A 1
C17A C 0.1897(5) 0.2639(16) 0.2011(7) 0.067(2) Uani 0.55(3) 1 d PDU A 1
H17A H 0.2027 0.1876 0.2297 0.081 Uiso 0.55(3) 1 calc PR A 1
C18A C 0.2470(6) 0.344(2) 0.1956(6) 0.093(3) Uani 0.55(3) 1 d PDU A 1
H18A H 0.2994 0.3198 0.2177 0.112 Uiso 0.55(3) 1 calc PR A 1
C19A C 0.2265(9) 0.4598(18) 0.1572(8) 0.094(4) Uani 0.55(3) 1 d PDU A 1
H19A H 0.2657 0.5139 0.1554 0.113 Uiso 0.55(3) 1 calc PR A 1
C20A C 0.1508(10) 0.4966(11) 0.1222(11) 0.091(3) Uani 0.55(3) 1 d PDU A 1
H20A H 0.1381 0.5747 0.0960 0.109 Uiso 0.55(3) 1 calc PR A 1
C21A C 0.0919(8) 0.4160(12) 0.1259(12) 0.071(3) Uani 0.55(3) 1 d PDU A 1
H21A H 0.0396 0.4406 0.1036 0.085 Uiso 0.55(3) 1 calc PR A 1
C16B C 0.1013(7) 0.3231(13) 0.1633(16) 0.044(2) Uani 0.45(3) 1 d PDU A 2
C17B C 0.1835(6) 0.3152(13) 0.1974(8) 0.061(2) Uani 0.45(3) 1 d PDU A 2
H17B H 0.2068 0.2433 0.2272 0.073 Uiso 0.45(3) 1 calc PR A 2
C18B C 0.2313(7) 0.4113(17) 0.1883(7) 0.080(3) Uani 0.45(3) 1 d PDU A 2
H18B H 0.2855 0.4048 0.2139 0.095 Uiso 0.45(3) 1 calc PR A 2
C19B C 0.1975(9) 0.5169(16) 0.1407(8) 0.081(3) Uani 0.45(3) 1 d PDU A 2
H19B H 0.2289 0.5828 0.1358 0.097 Uiso 0.45(3) 1 calc PR A 2
C20B C 0.1183(8) 0.5232(11) 0.1013(8) 0.070(2) Uani 0.45(3) 1 d PDU A 2
H20B H 0.0958 0.5929 0.0680 0.084 Uiso 0.45(3) 1 calc PR A 2
C21B C 0.0701(7) 0.4267(12) 0.1102(12) 0.054(2) Uani 0.45(3) 1 d PDU A 2
H21B H 0.0163 0.4312 0.0802 0.064 Uiso 0.45(3) 1 calc PR A 2

loop_
_atom_site_aniso_label
_atom_site_aniso_U_11
_atom_site_aniso_U_22
_atom_site_aniso_U_33
_atom_site_aniso_U_23
_atom_site_aniso_U_13
_atom_site_aniso_U_12
C1 0.0587(11) 0.0516(11) 0.0611(11) -0.0076(9) 0.0124(9) 0.0014(9)
C2 0.0622(12) 0.0772(15) 0.0562(12) -0.0037(10) 0.0076(9) 0.0150(11)
C3 0.0701(13) 0.0655(14) 0.0668(13) 0.0158(10) 0.0182(11) 0.0210(11)
C4 0.0676(12) 0.0409(9) 0.0703(12) 0.0070(9) 0.0249(10) 0.0078(9)
C5 0.0504(9) 0.0383(8) 0.0526(9) 0.0007(7) 0.0226(8) 0.0033(7)
C6 0.0496(9) 0.0385(8) 0.0499(9) -0.0014(7) 0.0191(8) 0.0032(7)
C7 0.0513(13) 0.0361(11) 0.0499(13) 0.000 0.0188(11) 0.000
C8 0.0513(13) 0.0395(12) 0.0442(12) 0.000 0.0162(10) 0.000
C9 0.0498(12) 0.0346(11) 0.0424(12) 0.000 0.0169(10) 0.000
P 0.0522(3) 0.0445(3) 0.0440(3) -0.00075(18) 0.0181(2) 0.00258(19)
O 0.0758(17) 0.0437(13) 0.0514(14) 0.0007(11) 0.0191(13) 0.0146(12)
C10 0.0582(10) 0.0365(8) 0.0447(9) 0.0001(7) 0.0157(8) 0.0011(7)
C11 0.0595(11) 0.0777(14) 0.0519(11) 0.0015(10) 0.0186(9) -0.0024(10)
C12 0.0593(12) 0.0859(16) 0.0638(13) 0.0040(12) 0.0090(10) -0.0024(11)
C13 0.0817(16) 0.0708(15) 0.0526(12) -0.0015(10) 0.0022(11) -0.0016(12)
C14 0.102(2) 0.103(2) 0.0508(12) -0.0176(13) 0.0245(12) -0.0033(16)
C15 0.0734(14) 0.0852(16) 0.0572(12) -0.0136(11) 0.0275(10) -0.0031(12)
C16A 0.052(4) 0.054(4) 0.049(3) -0.012(3) 0.026(4) 0.001(3)
C17A 0.049(2) 0.103(6) 0.051(3) 0.004(5) 0.019(2) 0.001(4)
C18A 0.062(3) 0.160(10) 0.057(3) -0.013(5) 0.022(3) -0.029(4)
C19A 0.104(7) 0.119(9) 0.083(8) -0.042(6) 0.061(7) -0.066(7)
C20A 0.129(9) 0.064(5) 0.108(9) -0.014(4) 0.078(9) -0.026(5)
C21A 0.076(5) 0.068(4) 0.080(8) 0.002(3) 0.043(5) 0.002(4)
C16B 0.046(3) 0.045(4) 0.049(3) -0.009(4) 0.027(3) 0.001(3)
C17B 0.057(4) 0.072(5) 0.050(3) 0.007(4) 0.015(3) 0.001(4)
C18B 0.062(4) 0.122(10) 0.054(5) 0.000(6) 0.020(4) -0.029(5)
C19B 0.095(7) 0.082(6) 0.071(4) -0.012(4) 0.036(5) -0.038(5)
C20B 0.096(6) 0.058(4) 0.063(4) -0.001(3) 0.037(4) -0.015(4)
C21B 0.066(5) 0.044(3) 0.053(4) 0.007(2) 0.025(4) -0.001(3)

loop_
_atom_type_symbol
_atom_type_description
_atom_type_scat_dispersion_real
_atom_type_scat_dispersion_imag
_atom_type_scat_source
C C 0.0033 0.0016 'International Tables Vol C Tables 4.2.6.8 and 6.1.1.4'
H H 0.0000 0.0000 'International Tables Vol C Tables 4.2.6.8 and 6.1.1.4'
O O 0.0106 0.0060 'International Tables Vol C Tables 4.2.6.8 and 6.1.1.4'
P P 0.1023 0.0942 'International Tables Vol C Tables 4.2.6.8 and 6.1.1.4'

loop_
_geom_angle_atom_site_label_1
_geom_angle_atom_site_label_2
_geom_angle_atom_site_label_3
_geom_angle
_geom_angle_site_symmetry_1
_geom_angle_site_symmetry_3
C6 C1 C2 118.43(19) . .
C6 C1 H1 120.8 . .
C2 C1 H1 120.8 . .
C3 C2 C1 120.8(2) . .
C3 C2 H2 119.6 . .
C1 C2 H2 119.6 . .
C2 C3 C4 121.48(19) . .
C2 C3 H3 119.3 . .
C4 C3 H3 119.3 . .
C3 C4 C5 118.45(19) . .
C3 C4 H4 120.8 . .
C5 C4 H4 120.8 . .
C4 C5 C6 120.11(17) . .
C4 C5 C5 131.31(12) . 2
C6 C5 C5 108.56(10) . 2
C1 C6 C5 120.72(17) . .
C1 C6 C7 130.90(17) . .
C5 C6 C7 108.21(15) . .
C8 C7 C6 126.81(10) . .
C8 C7 C6 126.81(10) . 2
C6 C7 C6 106.4(2) . 2
C9 C8 C7 180.000(1) . .
C8 C9 P 120.93(6) . 2
C8 C9 P 120.93(6) . .
P C9 P 118.13(12) 2 .
O P C16A 110.8(4) . .
O P C16B 119.8(4) . .
O P C10 114.47(12) . .
C16A P C10 106.5(6) . .
C16B P C10 104.2(7) . .
O P C9 114.16(12) . .
C16A P C9 107.2(7) . .
C16B P C9 98.7(8) . .
C10 P C9 103.13(6) . .
C11 C10 C15 118.16(19) . .
C11 C10 P 122.76(15) . .
C15 C10 P 118.62(16) . .
C10 C11 C12 121.0(2) . .
C10 C11 H11 119.5 . .
C12 C11 H11 119.5 . .
C13 C12 C11 120.2(2) . .
C13 C12 H12 119.9 . .
C11 C12 H12 119.9 . .
C14 C13 C12 119.6(2) . .
C14 C13 H13 120.2 . .
C12 C13 H13 120.2 . .
C13 C14 C15 120.7(2) . .
C13 C14 H14 119.6 . .
C15 C14 H14 119.6 . .
C10 C15 C14 120.3(2) . .
C10 C15 H15 119.8 . .
C14 C15 H15 119.8 . .
C21A C16A C17A 122.3(6) . .
C21A C16A P 122.3(7) . .
C17A C16A P 114.3(7) . .
C16A C17A C18A 117.8(6) . .
C16A C17A H17A 121.1 . .
C18A C17A H17A 121.1 . .
C19A C18A C17A 120.0(7) . .
C19A C18A H18A 120.0 . .
C17A C18A H18A 120.0 . .
C20A C19A C18A 121.6(7) . .
C20A C19A H19A 119.2 . .
C18A C19A H19A 119.2 . .
C19A C20A C21A 119.2(8) . .
C19A C20A H20A 120.4 . .
C21A C20A H20A 120.4 . .
C16A C21A C20A 118.9(8) . .
C16A C21A H21A 120.6 . .
C20A C21A H21A 120.6 . .
C21B C16B C17B 115.7(6) . .
C21B C16B P 124.4(9) . .
C17B C16B P 119.8(8) . .
C18B C17B C16B 122.3(7) . .
C18B C17B H17B 118.8 . .
C16B C17B H17B 118.8 . .
C19B C18B C17B 119.6(8) . .
C19B C18B H18B 120.2 . .
C17B C18B H18B 120.2 . .
C20B C19B C18B 119.5(8) . .
C20B C19B H19B 120.2 . .
C18B C19B H19B 120.2 . .
C19B C20B C21B 121.0(8) . .
C19B C20B H20B 119.5 . .
C21B C20B H20B 119.5 . .
C20B C21B C16B 121.3(8) . .
C20B C21B H21B 119.3 . .
C16B C21B H21B 119.3 . .

loop_
_geom_bond_atom_site_label_1
_geom_bond_atom_site_label_2
_geom_bond_distance
_geom_bond_site_symmetry_2
C1 C6 1.383(3) .
C1 C2 1.387(3) .
C1 H1 0.9300 .
C2 C3 1.375(3) .
C2 H2 0.9300 .
C3 C4 1.380(3) .
C3 H3 0.9300 .
C4 C5 1.388(3) .
C4 H4 0.9300 .
C5 C6 1.404(2) .
C5 C5 1.463(3) 2
C6 C7 1.472(2) .
C7 C8 1.315(3) .
C7 C6 1.472(2) 2
C8 C9 1.294(3) .
C9 P 1.8394(12) 2
C9 P 1.8395(12) .
P O 1.402(3) .
P C16A 1.815(4) .
P C16B 1.821(4) .
P C10 1.8218(18) .
C10 C11 1.374(3) .
C10 C15 1.383(3) .
C11 C12 1.385(3) .
C11 H11 0.9300 .
C12 C13 1.366(3) .
C12 H12 0.9300 .
C13 C14 1.360(4) .
C13 H13 0.9300 .
C14 C15 1.387(3) .
C14 H14 0.9300 .
C15 H15 0.9300 .
C16A C21A 1.363(9) .
C16A C17A 1.380(9) .
C17A C18A 1.381(9) .
C17A H17A 0.9300 .
C18A C19A 1.378(11) .
C18A H18A 0.9300 .
C19A C20A 1.351(11) .
C19A H19A 0.9300 .
C20A C21A 1.397(9) .
C20A H20A 0.9300 .
C21A H21A 0.9300 .
C16B C21B 1.403(10) .
C16B C17B 1.404(10) .
C17B C18B 1.391(10) .
C17B H17B 0.9300 .
C18B C19B 1.388(12) .
C18B H18B 0.9300 .
C19B C20B 1.359(11) .
C19B H19B 0.9300 .
C20B C21B 1.397(10) .
C20B H20B 0.9300 .
C21B H21B 0.9300 .

loop_
_geom_torsion_atom_site_label_1
_geom_torsion_atom_site_label_2
_geom_torsion_atom_site_label_3
_geom_torsion_atom_site_label_4
_geom_torsion
_geom_torsion_site_symmetry_1
_geom_torsion_site_symmetry_4
C6 C1 C2 C3 -0.5(3) . .
C1 C2 C3 C4 -0.1(4) . .
C2 C3 C4 C5 1.0(3) . .
C3 C4 C5 C6 -1.3(3) . .
C3 C4 C5 C5 177.0(2) . 2
C2 C1 C6 C5 0.2(3) . .
C2 C1 C6 C7 -174.55(17) . .
C4 C5 C6 C1 0.7(3) . .
C5 C5 C6 C1 -177.98(18) 2 .
C4 C5 C6 C7 176.53(15) . .
C5 C5 C6 C7 -2.2(2) 2 .
C1 C6 C7 C8 -3.9(2) . .
C5 C6 C7 C8 -179.15(8) . .
C1 C6 C7 C6 176.1(2) . 2
C5 C6 C7 C6 0.85(8) . 2
C8 C9 P O 146.01(13) . .
P C9 P O -33.98(13) 2 .
C8 C9 P C16A 23.0(5) . .
P C9 P C16A -157.0(5) 2 .
C8 C9 P C16B 17.7(6) . .
P C9 P C16B -162.3(6) 2 .
C8 C9 P C10 -89.18(6) . .
P C9 P C10 90.82(6) 2 .
O P C10 C11 92.9(2) . .
C16A P C10 C11 -144.3(6) . .
C16B P C10 C11 -134.3(7) . .
C9 P C10 C11 -31.67(18) . .
O P C10 C15 -79.2(2) . .
C16A P C10 C15 43.6(6) . .
C16B P C10 C15 53.6(7) . .
C9 P C10 C15 156.24(17) . .
C15 C10 C11 C12 0.9(3) . .
P C10 C11 C12 -171.26(18) . .
C10 C11 C12 C13 -0.6(4) . .
C11 C12 C13 C14 0.1(4) . .
C12 C13 C14 C15 0.1(4) . .
C11 C10 C15 C14 -0.7(3) . .
P C10 C15 C14 171.8(2) . .
C13 C14 C15 C10 0.2(4) . .
O P C16A C21A 179.0(17) . .
C16B P C16A C21A -24(7) . .
C10 P C16A C21A 54(2) . .
C9 P C16A C21A -56(2) . .
O P C16A C17A -12.8(17) . .
C16B P C16A C17A 144(10) . .
C10 P C16A C17A -137.8(13) . .
C9 P C16A C17A 112.3(13) . .
C21A C16A C17A C18A -5(3) . .
P C16A C17A C18A -173.3(10) . .
C16A C17A C18A C19A 3.9(17) . .
C17A C18A C19A C20A -1.9(15) . .
C18A C19A C20A C21A 0.8(18) . .
C17A C16A C21A C20A 4(3) . .
P C16A C21A C20A 171.3(14) . .
C19A C20A C21A C16A -2(2) . .
O P C16B C21B 164.7(18) . .
C16A P C16B C21B 140(10) . .
C10 P C16B C21B 35(2) . .
C9 P C16B C21B -71(2) . .
O P C16B C17B -11(2) . .
C16A P C16B C17B -36(7) . .
C10 P C16B C17B -140.9(17) . .
C9 P C16B C17B 113.1(18) . .
C21B C16B C17B C18B 8(3) . .
P C16B C17B C18B -175.9(13) . .
C16B C17B C18B C19B -3(2) . .
C17B C18B C19B C20B -2(2) . .
C18B C19B C20B C21B 2(2) . .
C19B C20B C21B C16B 3(3) . .
C17B C16B C21B C20B -8(3) . .
P C16B C21B C20B 176.0(16) . .
